data_4118140
loop_
_publ_author_name
'Jianfeng Li'
'Bruce C. Noll'
'Allen G. Oliver'
'W. Robert Scheidt'

_publ_section_title
;
 Structural Insights into Ligand Dynamics: Correlated Oxygen and Picket
 Motion in Oxycobalt Picket Fence Porphyrins
;
_journal_name_full 'Journal of the American Chemical Society'
_journal_page_first 10595
_journal_page_last 10606
_journal_paper_doi 10.1021/ja303475a
_journal_volume 134
_journal_year 2012
_chemical_formula_moiety 'C69 H72 Co N10 O6, C6 H6'
_chemical_formula_sum 'C75 H78 Co N10 O6'
_chemical_formula_weight 1274.40
_chemical_name_common '[Co(TpivPP)(1-EtIm)(O2)]C6H6'
_chemical_name_systematic
; 
 ? 
;
_space_group_IT_number 2
_space_group_name_Hall '-P 1'
_symmetry_cell_setting triclinic
_symmetry_space_group_name_Hall '-P 1'
_symmetry_space_group_name_H-M 'P -1'
_atom_sites_solution_hydrogens geom
_atom_sites_solution_primary direct
_atom_sites_solution_secondary difmap
_audit_creation_method SHELXL-97
_cell_angle_alpha 89.416(11)
_cell_angle_beta 88.707(11)
_cell_angle_gamma 88.007(11)
_cell_formula_units_Z 2
_cell_length_a 13.155(2)
_cell_length_b 13.517(2)
_cell_length_c 18.249(3)
_cell_measurement_reflns_used 7559
_cell_measurement_temperature 80(2)
_cell_measurement_theta_max 24.8056
_cell_measurement_theta_min 2.3771
_cell_volume 3242.0(9)
_computing_cell_refinement 'APEX2/SAINT (Bruker, 2007)'
_computing_data_collection 'APEX2 (Bruker, 2008)'
_computing_data_reduction 'SAINT/XPREP (Bruker, 2007; Sheldrick, 2008)'
_computing_molecular_graphics 'XP (Sheldrick, 2008)'
_computing_publication_material 'XCIF (Sheldrick, 2008)/enCIFer (CCDC, 2005)'
_computing_structure_refinement 'XL (Sheldrick, 2008)'
_computing_structure_solution 'XS (Sheldrick, 2008)'
_diffrn_ambient_temperature 80(2)
_diffrn_measured_fraction_theta_full 0.792
_diffrn_measured_fraction_theta_max 0.792
_diffrn_measurement_device_type 'Brucker d8 ApexII CCD diffractometer'
_diffrn_measurement_method '\f and \w scans'
_diffrn_radiation_monochromator graphite
_diffrn_radiation_source 'fine-focus sealed tube'
_diffrn_radiation_type MoK\a
_diffrn_radiation_wavelength 0.71073
_diffrn_reflns_av_R_equivalents 0.0000
_diffrn_reflns_av_sigmaI/netI 0.0602
_diffrn_reflns_limit_h_max 15
_diffrn_reflns_limit_h_min -15
_diffrn_reflns_limit_k_max 16
_diffrn_reflns_limit_k_min -16
_diffrn_reflns_limit_l_max 21
_diffrn_reflns_limit_l_min 0
_diffrn_reflns_number 9341
_diffrn_reflns_theta_full 25.00
_diffrn_reflns_theta_max 25.00
_diffrn_reflns_theta_min 1.12
_exptl_absorpt_coefficient_mu 0.328
_exptl_absorpt_correction_T_max 0.9434
_exptl_absorpt_correction_T_min 0.8967
_exptl_absorpt_correction_type empirical
_exptl_absorpt_process_details 'TWINABS, Sheldrick, 2008'
_exptl_crystal_colour black
_exptl_crystal_density_diffrn 1.305
_exptl_crystal_description block
_exptl_crystal_F_000 1346
_exptl_crystal_size_max 0.34
_exptl_crystal_size_mid 0.26
_exptl_crystal_size_min 0.18
_refine_diff_density_max 1.026
_refine_diff_density_min -0.635
_refine_diff_density_rms 0.112
_refine_ls_extinction_method none
_refine_ls_goodness_of_fit_ref 1.074
_refine_ls_hydrogen_treatment constr
_refine_ls_matrix_type full
_refine_ls_number_parameters 835
_refine_ls_number_reflns 9341
_refine_ls_number_restraints 30
_refine_ls_restrained_S_all 1.073
_refine_ls_R_factor_all 0.1379
_refine_ls_R_factor_gt 0.0869
_refine_ls_shift/su_max 0.005
_refine_ls_shift/su_mean 0.000
_refine_ls_structure_factor_coef Fsqd
_refine_ls_weighting_details 'calc w=1/[\s^2^(Fo^2^)+(0.0814P)^2^+20.1390P] where P=(Fo^2^+2Fc^2^)/3'
_refine_ls_weighting_scheme calc
_refine_ls_wR_factor_gt 0.2102
_refine_ls_wR_factor_ref 0.2403
_reflns_number_gt 6892
_reflns_number_total 9341
_reflns_threshold_expression >2sigma(I)
_cod_data_source_file ja303475a_si_006.cif
_cod_data_source_block jfli35_re80t5
_cod_original_cell_volume 3242.1(10)
_cod_database_code 4118140

loop_
_symmetry_equiv_pos_as_xyz
'x, y, z'
'-x, -y, -z'

loop_
_atom_site_label
_atom_site_type_symbol
_atom_site_fract_x
_atom_site_fract_y
_atom_site_fract_z
_atom_site_U_iso_or_equiv
_atom_site_adp_type
_atom_site_occupancy
_atom_site_symmetry_multiplicity
_atom_site_calc_flag
_atom_site_refinement_flags
_atom_site_disorder_assembly
_atom_site_disorder_group
Co1 Co 0.36569(10) 0.36265(10) 0.24578(8) 0.0183(3) Uani 1 1 d . A .
O1 O 0.2593(7) 0.2679(6) 0.2475(5) 0.0331(16) Uani 1 1 d . . .
O2A O 0.2692(9) 0.1869(9) 0.2787(7) 0.045(3) Uani 0.77(2) 1 d PU A 1
O2B O 0.185(3) 0.274(3) 0.232(2) 0.041(8) Uani 0.23(2) 1 d PU A 2
O3 O 0.0375(6) 0.2985(6) 0.5858(4) 0.033(2) Uani 1 1 d . A .
O4 O 0.4820(7) -0.1731(6) 0.3874(5) 0.043(2) Uani 1 1 d . A .
O5 O 0.2950(6) 0.0351(6) -0.0816(4) 0.038(2) Uani 1 1 d . A .
O6 O -0.1764(6) 0.4789(6) 0.1159(5) 0.036(2) Uani 1 1 d . A .
N1 N 0.2666(6) 0.4588(5) 0.2900(4) 0.0118(16) Uani 1 1 d . . .
N2 N 0.4066(6) 0.3187(6) 0.3446(4) 0.0169(12) Uani 1 1 d . . .
N3 N 0.4607(6) 0.2625(6) 0.1999(4) 0.0169(12) Uani 1 1 d . . .
N4 N 0.3210(6) 0.4058(6) 0.1466(4) 0.0226(19) Uani 1 1 d . . .
N5 N 0.4762(6) 0.4637(6) 0.2433(6) 0.0244(17) Uani 1 1 d . . .
N6 N 0.5779(8) 0.5824(8) 0.2644(7) 0.042(3) Uani 1 1 d . . .
N7 N 0.1336(7) 0.3682(7) 0.4965(5) 0.031(2) Uani 1 1 d . A .
H7A H 0.1447 0.3661 0.4488 0.037 Uiso 1 1 calc R . .
N8 N 0.4737(7) -0.0090(7) 0.3617(6) 0.033(2) Uani 1 1 d . A .
H8A H 0.4314 0.0413 0.3527 0.040 Uiso 1 1 calc R . .
N9 N 0.3583(7) 0.1408(7) 0.0004(5) 0.029(2) Uani 1 1 d . A .
H9A H 0.3543 0.1567 0.0470 0.035 Uiso 1 1 calc R . .
N10 N -0.0051(7) 0.4740(7) 0.1209(6) 0.034(2) Uani 1 1 d . A .
H10A H 0.0486 0.4333 0.1193 0.040 Uiso 1 1 calc R . .
C(A1 C 0.1948(7) 0.5208(7) 0.2556(5) 0.013(2) Uani 1 1 d . A .
C(A2 C 0.2496(8) 0.4783(7) 0.3642(6) 0.019(2) Uani 1 1 d U A .
C(A3 C 0.3758(7) 0.3587(8) 0.4112(6) 0.021(2) Uani 1 1 d . A .
C(A4 C 0.4771(7) 0.2434(7) 0.3601(5) 0.017(2) Uani 1 1 d . A .
C(A5 C 0.5201(7) 0.1930(7) 0.2351(5) 0.020(2) Uani 1 1 d . A .
C(A6 C 0.4810(7) 0.2485(7) 0.1274(5) 0.016(2) Uani 1 1 d . A .
C(A7 C 0.3610(8) 0.3758(8) 0.0798(5) 0.020(2) Uani 1 1 d . A .
C(A8 C 0.2446(7) 0.4751(7) 0.1300(5) 0.016(2) Uani 1 1 d . A .
C(B1 C 0.1375(8) 0.5748(8) 0.3073(5) 0.021(2) Uani 1 1 d U . .
H(BA H 0.0842 0.6215 0.2963 0.026 Uiso 1 1 calc R A .
C(B2 C 0.1686(8) 0.5513(7) 0.3748(6) 0.020(2) Uani 1 1 d U A .
H(BB H 0.1427 0.5772 0.4200 0.023 Uiso 1 1 calc R . .
C(B3 C 0.4232(8) 0.3046(8) 0.4698(5) 0.022(2) Uani 1 1 d . . .
H(BC H 0.4115 0.3152 0.5207 0.027 Uiso 1 1 calc R A .
C(B4 C 0.4882(8) 0.2353(8) 0.4394(6) 0.024(2) Uani 1 1 d . A .
H(BD H 0.5322 0.1903 0.4648 0.029 Uiso 1 1 calc R . .
C(B5 C 0.5783(8) 0.1302(8) 0.1836(5) 0.022(2) Uani 1 1 d . . .
H(BE H 0.6231 0.0755 0.1942 0.026 Uiso 1 1 calc R A .
C(B6 C 0.5533(8) 0.1686(7) 0.1171(6) 0.023(2) Uani 1 1 d . A .
H(BG H 0.5796 0.1458 0.0711 0.028 Uiso 1 1 calc R . .
C(B7 C 0.3101(8) 0.4267(8) 0.0214(5) 0.024(2) Uani 1 1 d . . .
H(BI H 0.3255 0.4203 -0.0295 0.029 Uiso 1 1 calc R A .
C(B8 C 0.2376(8) 0.4844(8) 0.0514(5) 0.025(2) Uani 1 1 d . A .
H(BJ H 0.1895 0.5248 0.0257 0.030 Uiso 1 1 calc R . .
C(M1 C 0.3048(8) 0.4343(7) 0.4206(6) 0.021(2) Uani 1 1 d . . .
C(M2 C 0.5294(8) 0.1829(7) 0.3117(5) 0.017(2) Uani 1 1 d . . .
C(M3 C 0.4381(7) 0.3020(7) 0.0697(5) 0.018(2) Uani 1 1 d U . .
C(M4 C 0.1846(8) 0.5295(8) 0.1797(6) 0.021(2) Uani 1 1 d . . .
C1 C 0.4868(10) 0.5395(9) 0.2860(7) 0.042(3) Uani 1 1 d . A .
H1A H 0.4414 0.5612 0.3243 0.050 Uiso 1 1 calc R . .
C2 C 0.6241(9) 0.5344(8) 0.2119(6) 0.035(3) Uani 1 1 d . A .
H2A H 0.6876 0.5483 0.1889 0.042 Uiso 1 1 calc R . .
C3 C 0.5623(9) 0.4605(9) 0.1969(7) 0.038(3) Uani 1 1 d . A .
H3A H 0.5754 0.4125 0.1599 0.046 Uiso 1 1 calc R . .
C4 C 0.6169(8) 0.6640(9) 0.3095(7) 0.044(3) Uani 1 1 d . A .
H4A H 0.6429 0.6369 0.3564 0.053 Uiso 1 1 calc R . .
H4B H 0.5613 0.7131 0.3207 0.053 Uiso 1 1 calc R . .
C5 C 0.7041(12) 0.7149(11) 0.2658(9) 0.062(5) Uani 1 1 d . . .
H5A H 0.7298 0.7689 0.2948 0.093 Uiso 1 1 calc R A .
H5B H 0.6780 0.7415 0.2195 0.093 Uiso 1 1 calc R . .
H5C H 0.7595 0.6662 0.2556 0.093 Uiso 1 1 calc R . .
C6 C 0.2791(7) 0.4678(7) 0.4975(5) 0.018(2) Uani 1 1 d . A .
C7 C 0.1944(8) 0.4344(8) 0.5340(6) 0.024(2) Uani 1 1 d . . .
C8 C 0.1682(9) 0.4646(8) 0.6047(6) 0.028(3) Uani 1 1 d . A .
H8B H 0.1095 0.4404 0.6292 0.033 Uiso 1 1 calc R . .
C9 C 0.2296(9) 0.5305(9) 0.6386(6) 0.031(3) Uani 1 1 d . . .
H9B H 0.2126 0.5518 0.6869 0.037 Uiso 1 1 calc R A .
C10 C 0.3167(9) 0.5664(9) 0.6027(7) 0.035(3) Uani 1 1 d . A .
H10B H 0.3582 0.6120 0.6263 0.042 Uiso 1 1 calc R . .
C11 C 0.3412(9) 0.5345(8) 0.5323(6) 0.031(3) Uani 1 1 d . . .
H11A H 0.4002 0.5578 0.5076 0.037 Uiso 1 1 calc R A .
C12 C 0.0608(9) 0.3073(9) 0.5221(6) 0.028(3) Uani 1 1 d . . .
C13 C 0.0105(9) 0.2453(8) 0.4646(6) 0.029(3) Uani 1 1 d . A .
C14 C -0.1072(9) 0.2624(9) 0.4775(7) 0.047(3) Uani 1 1 d . . .
H14A H -0.1249 0.2477 0.5288 0.070 Uiso 1 1 calc R A .
H14B H -0.1437 0.2188 0.4455 0.070 Uiso 1 1 calc R . .
H14C H -0.1263 0.3315 0.4663 0.070 Uiso 1 1 calc R . .
C15 C 0.0306(10) 0.1334(9) 0.4801(7) 0.040(3) Uani 1 1 d . . .
H15A H 0.0132 0.1186 0.5314 0.060 Uiso 1 1 calc R A .
H15B H 0.1026 0.1162 0.4704 0.060 Uiso 1 1 calc R . .
H15C H -0.0114 0.0946 0.4481 0.060 Uiso 1 1 calc R . .
C16 C 0.0356(13) 0.2704(11) 0.3844(8) 0.070(5) Uani 1 1 d . . .
H16A H 0.1090 0.2612 0.3753 0.105 Uiso 1 1 calc R A .
H16B H 0.0148 0.3394 0.3742 0.105 Uiso 1 1 calc R . .
H16C H -0.0010 0.2266 0.3525 0.105 Uiso 1 1 calc R . .
C17 C 0.6054(7) 0.1076(7) 0.3399(5) 0.018(2) Uani 1 1 d . A .
C18 C 0.5763(9) 0.0130(8) 0.3669(6) 0.029(3) Uani 1 1 d . . .
C19 C 0.6509(10) -0.0529(9) 0.3934(7) 0.039(3) Uani 1 1 d . A .
H19A H 0.6322 -0.1156 0.4122 0.047 Uiso 1 1 calc R . .
C20 C 0.7513(9) -0.0280(9) 0.3928(6) 0.035(3) Uani 1 1 d . . .
H20A H 0.8016 -0.0738 0.4106 0.042 Uiso 1 1 calc R A .
C21 C 0.7790(9) 0.0618(9) 0.3667(7) 0.032(3) Uani 1 1 d . A .
H21A H 0.8487 0.0781 0.3665 0.039 Uiso 1 1 calc R . .
C22 C 0.7094(8) 0.1282(9) 0.3411(6) 0.028(3) Uani 1 1 d . . .
H22A H 0.7311 0.1905 0.3235 0.034 Uiso 1 1 calc R A .
C23 C 0.4316(9) -0.0993(9) 0.3690(6) 0.029(3) Uani 1 1 d . . .
C24 C 0.3172(10) -0.1029(9) 0.3541(8) 0.045(3) Uani 1 1 d . A .
C25 C 0.2876(11) -0.2141(9) 0.3527(8) 0.055(4) Uani 1 1 d . . .
H25A H 0.2148 -0.2180 0.3433 0.083 Uiso 1 1 calc R A .
H25B H 0.3026 -0.2455 0.4001 0.083 Uiso 1 1 calc R . .
H25C H 0.3270 -0.2485 0.3138 0.083 Uiso 1 1 calc R . .
C26 C 0.2990(9) -0.0604(9) 0.2751(7) 0.047(3) Uani 1 1 d . . .
H26A H 0.3148 0.0099 0.2736 0.070 Uiso 1 1 calc R A .
H26B H 0.2277 -0.0680 0.2625 0.070 Uiso 1 1 calc R . .
H26C H 0.3431 -0.0967 0.2398 0.070 Uiso 1 1 calc R . .
C27 C 0.2583(10) -0.0475(12) 0.4125(8) 0.061(4) Uani 1 1 d . . .
H27A H 0.2770 0.0221 0.4113 0.092 Uiso 1 1 calc R A .
H27B H 0.2740 -0.0765 0.4606 0.092 Uiso 1 1 calc R . .
H27C H 0.1853 -0.0517 0.4039 0.092 Uiso 1 1 calc R . .
C28 C 0.4691(8) 0.2779(8) -0.0074(6) 0.022(2) Uani 1 1 d . A .
C29 C 0.4285(8) 0.1981(8) -0.0439(6) 0.023(3) Uani 1 1 d . . .
C30 C 0.4555(9) 0.1777(9) -0.1149(6) 0.030(3) Uani 1 1 d . A .
H30A H 0.4274 0.1230 -0.1386 0.036 Uiso 1 1 calc R . .
C31 C 0.5229(8) 0.2359(8) -0.1522(6) 0.029(3) Uani 1 1 d . . .
H31A H 0.5401 0.2222 -0.2020 0.034 Uiso 1 1 calc R A .
C32 C 0.5657(8) 0.3136(8) -0.1181(6) 0.026(3) Uani 1 1 d . A .
H32A H 0.6135 0.3531 -0.1436 0.032 Uiso 1 1 calc R . .
C33 C 0.5378(9) 0.3344(8) -0.0445(6) 0.027(3) Uani 1 1 d . . .
H33A H 0.5671 0.3883 -0.0206 0.033 Uiso 1 1 calc R A .
C34 C 0.2981(8) 0.0668(8) -0.0189(7) 0.028(3) Uani 1 1 d . . .
C35 C 0.2334(8) 0.0226(8) 0.0443(5) 0.023(2) Uani 1 1 d . A .
C36 C 0.1268(9) 0.0166(10) 0.0186(6) 0.037(3) Uani 1 1 d . . .
H36A H 0.0840 -0.0106 0.0580 0.056 Uiso 1 1 calc R A .
H36B H 0.1259 -0.0265 -0.0242 0.056 Uiso 1 1 calc R . .
H36C H 0.1007 0.0830 0.0052 0.056 Uiso 1 1 calc R . .
C37 C 0.2820(9) -0.0797(9) 0.0593(7) 0.042(3) Uani 1 1 d . . .
H37A H 0.2446 -0.1119 0.0995 0.063 Uiso 1 1 calc R A .
H37B H 0.3530 -0.0728 0.0731 0.063 Uiso 1 1 calc R . .
H37C H 0.2796 -0.1200 0.0151 0.063 Uiso 1 1 calc R . .
C38 C 0.2348(9) 0.0826(8) 0.1138(5) 0.029(3) Uani 1 1 d . . .
H38A H 0.1926 0.0513 0.1518 0.044 Uiso 1 1 calc R A .
H38B H 0.2079 0.1498 0.1040 0.044 Uiso 1 1 calc R . .
H38C H 0.3048 0.0856 0.1307 0.044 Uiso 1 1 calc R . .
C39 C 0.1089(8) 0.6017(8) 0.1524(5) 0.018(2) Uani 1 1 d . A .
C40 C 0.0148(8) 0.5758(9) 0.1244(6) 0.028(3) Uani 1 1 d . . .
C41 C -0.0549(9) 0.6470(9) 0.1001(7) 0.034(3) Uani 1 1 d . A .
H41A H -0.1175 0.6281 0.0803 0.041 Uiso 1 1 calc R . .
C42 C -0.0332(9) 0.7440(10) 0.1048(6) 0.036(3) Uani 1 1 d . . .
H42A H -0.0813 0.7922 0.0874 0.043 Uiso 1 1 calc R A .
C43 C 0.0570(10) 0.7758(8) 0.1342(7) 0.036(3) Uani 1 1 d . A .
H43A H 0.0696 0.8442 0.1391 0.044 Uiso 1 1 calc R . .
C44 C 0.1287(8) 0.7015(9) 0.1563(6) 0.030(3) Uani 1 1 d . . .
H44A H 0.1922 0.7207 0.1744 0.036 Uiso 1 1 calc R A .
C45 C -0.0986(9) 0.4306(9) 0.1199(6) 0.034(3) Uani 1 1 d . . .
C46 C -0.0966(9) 0.3175(9) 0.1242(7) 0.036(3) Uani 1 1 d . A .
C47 C -0.1442(9) 0.2918(9) 0.1981(6) 0.038(3) Uani 1 1 d . . .
H47A H -0.0993 0.3113 0.2371 0.056 Uiso 1 1 calc R A .
H47B H -0.1539 0.2203 0.2011 0.056 Uiso 1 1 calc R . .
H47C H -0.2102 0.3271 0.2037 0.056 Uiso 1 1 calc R . .
C48 C -0.1687(10) 0.2830(9) 0.0629(7) 0.052(4) Uani 1 1 d . . .
H48A H -0.2366 0.3137 0.0706 0.079 Uiso 1 1 calc R A .
H48B H -0.1731 0.2108 0.0651 0.079 Uiso 1 1 calc R . .
H48C H -0.1414 0.3029 0.0148 0.079 Uiso 1 1 calc R . .
C49 C 0.0084(9) 0.2660(9) 0.1117(8) 0.048(3) Uani 1 1 d . . .
H49A H 0.0543 0.2856 0.1501 0.071 Uiso 1 1 calc R A .
H49B H 0.0362 0.2855 0.0637 0.071 Uiso 1 1 calc R . .
H49C H 0.0014 0.1941 0.1135 0.071 Uiso 1 1 calc R . .
C1S C -0.0174(12) 0.0483(13) 0.2293(8) 0.058(4) Uani 1 1 d . . .
H1SA H 0.0040 0.1115 0.2132 0.070 Uiso 1 1 calc R . .
C2S C 0.0369(11) -0.0020(10) 0.2839(9) 0.057(4) Uani 1 1 d . . .
H2SA H 0.0950 0.0257 0.3047 0.069 Uiso 1 1 calc R . .
C3S C 0.0029(11) -0.0946(9) 0.3069(8) 0.049(4) Uani 1 1 d . . .
H3SA H 0.0371 -0.1297 0.3450 0.059 Uiso 1 1 calc R . .
C4S C -0.0774(9) -0.1342(10) 0.2758(7) 0.038(3) Uani 1 1 d . . .
H4SA H -0.0979 -0.1980 0.2911 0.046 Uiso 1 1 calc R . .
C5S C -0.1318(10) -0.0832(10) 0.2210(8) 0.045(3) Uani 1 1 d . . .
H5SA H -0.1892 -0.1112 0.1996 0.054 Uiso 1 1 calc R . .
C6S C -0.0994(11) 0.0095(10) 0.1989(8) 0.049(4) Uani 1 1 d . . .
H6SA H -0.1352 0.0458 0.1621 0.059 Uiso 1 1 calc R . .

loop_
_atom_site_aniso_label
_atom_site_aniso_U_11
_atom_site_aniso_U_22
_atom_site_aniso_U_33
_atom_site_aniso_U_23
_atom_site_aniso_U_13
_atom_site_aniso_U_12
Co1 0.0166(8) 0.0185(8) 0.0196(6) 0.0005(6) -0.0019(6) 0.0027(4)
O1 0.028(5) 0.041(6) 0.031(4) -0.006(4) -0.002(4) -0.008(3)
O2A 0.053(7) 0.030(7) 0.053(7) 0.006(5) -0.014(6) -0.005(5)
O2B 0.033(17) 0.032(16) 0.059(16) 0.000(14) -0.022(14) -0.012(12)
O3 0.041(5) 0.046(5) 0.013(4) -0.005(4) 0.008(3) -0.006(4)
O4 0.046(5) 0.037(5) 0.045(5) -0.004(4) 0.006(4) 0.010(4)
O5 0.036(5) 0.046(5) 0.032(5) -0.014(4) -0.002(4) 0.001(4)
O6 0.015(4) 0.045(5) 0.048(5) 0.002(4) -0.007(4) 0.004(4)
N1 0.010(4) 0.010(4) 0.015(4) -0.007(3) 0.002(3) -0.004(3)
N2 0.014(3) 0.013(3) 0.023(3) -0.001(3) 0.007(3) 0.004(2)
N3 0.014(3) 0.013(3) 0.023(3) -0.001(3) 0.007(3) 0.004(2)
N4 0.021(5) 0.024(5) 0.023(5) 0.001(4) -0.002(4) 0.001(4)
N5 0.019(5) 0.014(5) 0.040(5) 0.012(4) -0.007(4) 0.006(3)
N6 0.038(6) 0.029(6) 0.061(8) 0.005(5) -0.015(5) -0.009(4)
N7 0.035(6) 0.031(5) 0.029(5) -0.008(4) 0.001(4) -0.014(4)
N8 0.028(5) 0.017(5) 0.053(6) 0.011(4) -0.004(5) 0.009(4)
N9 0.036(6) 0.036(6) 0.016(5) -0.006(4) -0.008(4) -0.006(4)
N10 0.023(5) 0.023(5) 0.055(7) -0.009(5) -0.007(5) 0.004(4)
C(A1 0.016(5) 0.007(5) 0.015(5) -0.001(4) -0.001(4) 0.002(4)
C(A2 0.020(5) 0.011(5) 0.026(5) -0.002(4) -0.006(4) -0.001(4)
C(A3 0.011(5) 0.020(6) 0.034(6) 0.005(5) -0.008(5) -0.011(4)
C(A4 0.010(5) 0.017(5) 0.025(5) -0.009(4) 0.003(4) -0.004(4)
C(A5 0.012(5) 0.017(5) 0.030(6) 0.003(4) 0.002(4) -0.001(4)
C(A6 0.018(5) 0.012(5) 0.018(5) -0.003(4) 0.008(4) -0.002(4)
C(A7 0.019(5) 0.020(6) 0.022(5) -0.010(4) 0.000(4) -0.007(4)
C(A8 0.019(5) 0.013(5) 0.017(5) -0.002(4) -0.010(4) -0.002(4)
C(B1 0.026(5) 0.018(5) 0.020(5) -0.008(4) -0.001(4) 0.009(4)
C(B2 0.019(5) 0.017(5) 0.022(5) -0.007(4) 0.000(4) 0.011(4)
C(B3 0.023(6) 0.025(6) 0.018(5) -0.003(5) 0.001(4) 0.006(4)
C(B4 0.015(5) 0.031(6) 0.027(6) 0.011(5) -0.005(5) -0.007(4)
C(B5 0.025(6) 0.015(5) 0.026(6) 0.000(4) -0.009(5) 0.006(4)
C(B6 0.031(6) 0.017(5) 0.022(5) -0.003(4) -0.007(5) -0.001(4)
C(B7 0.032(6) 0.028(6) 0.012(5) 0.003(4) -0.002(4) -0.008(5)
C(B8 0.028(6) 0.030(6) 0.016(5) 0.005(5) 0.001(5) 0.003(5)
C(M1 0.021(5) 0.018(5) 0.025(6) 0.001(4) -0.003(4) -0.007(4)
C(M2 0.019(5) 0.010(5) 0.022(5) -0.006(4) -0.002(4) -0.004(4)
C(M3 0.015(5) 0.013(5) 0.026(5) 0.004(4) -0.004(4) -0.004(4)
C(M4 0.013(5) 0.025(6) 0.027(6) 0.000(5) -0.009(4) 0.000(4)
C1 0.051(8) 0.042(8) 0.034(7) 0.014(6) -0.018(6) -0.025(6)
C2 0.038(7) 0.038(7) 0.029(6) 0.004(6) -0.007(5) -0.012(5)
C3 0.042(7) 0.036(7) 0.039(7) 0.012(6) -0.013(6) -0.013(6)
C4 0.030(6) 0.045(7) 0.057(8) -0.009(6) -0.013(6) -0.004(5)
C5 0.067(10) 0.044(9) 0.077(12) 0.010(8) -0.029(8) -0.024(6)
C6 0.020(5) 0.016(5) 0.018(5) -0.004(4) -0.004(4) 0.005(4)
C7 0.029(6) 0.027(6) 0.016(5) -0.004(5) -0.009(4) 0.014(5)
C8 0.028(6) 0.025(6) 0.029(6) -0.006(5) -0.002(5) 0.009(5)
C9 0.039(7) 0.037(7) 0.017(6) -0.011(5) -0.004(5) 0.014(5)
C10 0.035(7) 0.032(7) 0.038(7) -0.008(6) 0.003(5) -0.003(5)
C11 0.030(6) 0.021(6) 0.041(7) 0.004(5) -0.005(5) 0.001(5)
C12 0.033(7) 0.025(6) 0.026(7) -0.003(5) -0.010(5) 0.006(5)
C13 0.039(7) 0.023(6) 0.026(6) 0.002(5) -0.012(5) -0.007(5)
C14 0.041(7) 0.038(7) 0.061(9) -0.013(6) -0.009(6) 0.021(6)
C15 0.051(8) 0.028(7) 0.041(7) -0.011(5) -0.015(6) 0.023(6)
C16 0.095(13) 0.067(10) 0.052(9) -0.009(8) -0.018(9) -0.042(9)
C17 0.013(5) 0.023(6) 0.017(5) -0.006(4) -0.008(4) 0.006(4)
C18 0.036(7) 0.029(6) 0.023(6) 0.002(5) -0.013(5) 0.009(5)
C19 0.045(8) 0.031(7) 0.040(8) 0.015(6) -0.006(6) 0.010(6)
C20 0.033(7) 0.041(7) 0.031(6) -0.011(6) -0.019(6) 0.018(5)
C21 0.024(6) 0.034(7) 0.037(7) -0.005(6) 0.000(5) 0.015(5)
C22 0.020(6) 0.035(7) 0.031(6) -0.011(5) -0.008(5) 0.003(5)
C23 0.033(6) 0.030(7) 0.023(6) 0.011(5) 0.004(5) 0.008(5)
C24 0.040(7) 0.033(7) 0.064(9) 0.013(6) -0.014(7) -0.003(6)
C25 0.073(10) 0.037(7) 0.056(9) -0.006(6) 0.002(7) -0.012(7)
C26 0.049(7) 0.047(8) 0.044(8) 0.009(6) -0.011(6) 0.003(6)
C27 0.038(7) 0.092(12) 0.054(9) -0.042(8) -0.001(7) 0.009(7)
C28 0.020(5) 0.020(6) 0.026(6) 0.000(5) -0.009(5) 0.010(4)
C29 0.027(6) 0.016(5) 0.028(6) -0.004(5) -0.019(5) 0.001(4)
C30 0.037(7) 0.031(6) 0.023(6) -0.002(5) -0.010(5) 0.002(5)
C31 0.030(6) 0.034(7) 0.021(5) -0.001(5) 0.003(4) 0.014(5)
C32 0.015(5) 0.028(6) 0.034(6) 0.015(5) 0.010(4) 0.017(5)
C33 0.034(6) 0.018(6) 0.030(7) 0.000(5) -0.011(5) 0.005(5)
C34 0.020(6) 0.027(6) 0.036(7) -0.006(5) -0.005(5) 0.004(5)
C35 0.021(6) 0.033(6) 0.014(5) 0.003(5) -0.002(4) -0.008(5)
C36 0.038(7) 0.052(8) 0.022(6) -0.004(5) 0.004(5) 0.001(6)
C37 0.029(6) 0.037(7) 0.059(8) 0.013(6) -0.004(6) 0.003(5)
C38 0.042(7) 0.028(6) 0.018(5) -0.005(4) 0.004(5) -0.005(5)
C39 0.018(5) 0.026(6) 0.011(5) -0.005(4) 0.003(4) 0.002(4)
C40 0.019(6) 0.035(7) 0.031(6) -0.001(5) -0.005(5) 0.002(5)
C41 0.025(6) 0.040(8) 0.037(7) -0.001(6) -0.002(5) 0.011(5)
C42 0.031(7) 0.046(8) 0.029(6) 0.011(6) 0.001(5) 0.017(6)
C43 0.059(9) 0.013(6) 0.037(7) 0.004(5) 0.004(6) 0.007(5)
C44 0.021(6) 0.039(7) 0.029(7) -0.003(5) 0.000(5) 0.005(5)
C45 0.036(7) 0.033(7) 0.032(7) -0.001(5) -0.009(5) 0.000(5)
C46 0.039(7) 0.028(6) 0.041(7) -0.005(5) 0.000(6) -0.001(5)
C47 0.036(6) 0.046(7) 0.029(6) -0.003(5) 0.003(5) 0.010(5)
C48 0.068(9) 0.043(7) 0.048(8) -0.002(6) -0.017(7) -0.014(7)
C49 0.045(8) 0.031(7) 0.066(9) 0.002(6) 0.007(7) 0.012(5)
C1S 0.056(9) 0.066(10) 0.053(9) 0.016(8) -0.011(8) 0.002(8)
C2S 0.039(8) 0.033(8) 0.101(12) 0.015(8) -0.031(8) -0.002(6)
C3S 0.057(9) 0.032(7) 0.059(9) 0.010(7) -0.017(7) 0.004(6)
C4S 0.031(7) 0.050(8) 0.034(7) -0.011(6) 0.006(6) -0.003(6)
C5S 0.045(8) 0.039(8) 0.051(8) 0.002(7) -0.011(7) 0.006(6)
C6S 0.060(9) 0.037(8) 0.051(9) -0.011(7) -0.014(7) 0.012(7)

loop_
_atom_type_symbol
_atom_type_description
_atom_type_scat_dispersion_real
_atom_type_scat_dispersion_imag
_atom_type_scat_source
C C 0.0033 0.0016 'International Tables Vol C Tables 4.2.6.8 and 6.1.1.4'
H H 0.0000 0.0000 'International Tables Vol C Tables 4.2.6.8 and 6.1.1.4'
N N 0.0061 0.0033 'International Tables Vol C Tables 4.2.6.8 and 6.1.1.4'
O O 0.0106 0.0060 'International Tables Vol C Tables 4.2.6.8 and 6.1.1.4'
Co Co 0.3494 0.9721 'International Tables Vol C Tables 4.2.6.8 and 6.1.1.4'

loop_
_geom_angle_atom_site_label_1
_geom_angle_atom_site_label_2
_geom_angle_atom_site_label_3
_geom_angle
O1 Co1 N2 90.2(4)
O1 Co1 N1 87.9(4)
N2 Co1 N1 89.9(3)
O1 Co1 N3 89.9(4)
N2 Co1 N3 90.9(3)
N1 Co1 N3 177.6(3)
O1 Co1 N4 88.5(4)
N2 Co1 N4 178.6(3)
N1 Co1 N4 89.5(3)
N3 Co1 N4 89.7(3)
O1 Co1 N5 179.2(4)
N2 Co1 N5 90.4(4)
N1 Co1 N5 91.6(4)
N3 Co1 N5 90.6(4)
N4 Co1 N5 90.8(4)
O2B O1 O2A 106.2(19)
O2B O1 Co1 131(2)
O2A O1 Co1 122.0(8)
C(A2 N1 C(A1 103.4(7)
C(A2 N1 Co1 127.7(6)
C(A1 N1 Co1 128.9(6)
C(A3 N2 C(A4 106.3(8)
C(A3 N2 Co1 127.9(6)
C(A4 N2 Co1 125.8(7)
C(A6 N3 C(A5 105.2(8)
C(A6 N3 Co1 127.7(6)
C(A5 N3 Co1 127.0(7)
C(A7 N4 C(A8 104.9(8)
C(A7 N4 Co1 127.7(7)
C(A8 N4 Co1 127.3(7)
C1 N5 C3 105.8(8)
C1 N5 Co1 128.8(9)
C3 N5 Co1 125.2(8)
C2 N6 C1 112.1(11)
C2 N6 C4 128.3(11)
C1 N6 C4 118.8(12)
C12 N7 C7 130.5(10)
C12 N7 H7A 114.8
C7 N7 H7A 114.8
C23 N8 C18 127.5(9)
C23 N8 H8A 116.2
C18 N8 H8A 116.2
C34 N9 C29 130.0(9)
C34 N9 H9A 115.0
C29 N9 H9A 115.0
C45 N10 C40 127.8(10)
C45 N10 H10A 116.1
C40 N10 H10A 116.1
C(B1 C(A1 N1 110.5(8)
C(B1 C(A1 C(M4 124.9(9)
N1 C(A1 C(M4 124.6(9)
C(M1 C(A2 N1 124.5(9)
C(M1 C(A2 C(B2 124.3(9)
N1 C(A2 C(B2 111.1(8)
C(M1 C(A3 N2 125.3(9)
C(M1 C(A3 C(B3 124.5(10)
N2 C(A3 C(B3 110.1(9)
C(M2 C(A4 N2 127.8(9)
C(M2 C(A4 C(B4 122.9(9)
N2 C(A4 C(B4 109.2(9)
N3 C(A5 C(M2 125.8(9)
N3 C(A5 C(B5 111.9(9)
C(M2 C(A5 C(B5 122.3(9)
N3 C(A6 C(M3 126.4(9)
N3 C(A6 C(B6 110.4(8)
C(M3 C(A6 C(B6 123.2(9)
N4 C(A7 C(M3 125.0(9)
N4 C(A7 C(B7 110.7(9)
C(M3 C(A7 C(B7 124.3(9)
N4 C(A8 C(M4 126.5(9)
N4 C(A8 C(B8 109.2(9)
C(M4 C(A8 C(B8 124.3(9)
C(B2 C(B1 C(A1 109.9(9)
C(B2 C(B1 H(BA 125.0
C(A1 C(B1 H(BA 125.0
C(B1 C(B2 C(A2 105.1(9)
C(B1 C(B2 H(BB 127.5
C(A2 C(B2 H(BB 127.5
C(B4 C(B3 C(A3 107.6(9)
C(B4 C(B3 H(BC 126.2
C(A3 C(B3 H(BC 126.2
C(B3 C(B4 C(A4 106.7(9)
C(B3 C(B4 H(BD 126.7
C(A4 C(B4 H(BD 126.7
C(B6 C(B5 C(A5 103.5(9)
C(B6 C(B5 H(BE 128.2
C(A5 C(B5 H(BE 128.2
C(B5 C(B6 C(A6 108.9(9)
C(B5 C(B6 H(BG 125.6
C(A6 C(B6 H(BG 125.6
C(B8 C(B7 C(A7 107.2(9)
C(B8 C(B7 H(BI 126.4
C(A7 C(B7 H(BI 126.4
C(B7 C(B8 C(A8 107.9(9)
C(B7 C(B8 H(BJ 126.1
C(A8 C(B8 H(BJ 126.1
C(A3 C(M1 C(A2 124.3(9)
C(A3 C(M1 C6 118.3(9)
C(A2 C(M1 C6 117.3(9)
C(A4 C(M2 C(A5 122.5(9)
C(A4 C(M2 C17 119.5(9)
C(A5 C(M2 C17 117.9(9)
C(A6 C(M3 C(A7 123.1(9)
C(A6 C(M3 C28 119.9(8)
C(A7 C(M3 C28 116.9(8)
C(A8 C(M4 C(A1 123.1(9)
C(A8 C(M4 C39 119.3(9)
C(A1 C(M4 C39 117.6(9)
N5 C1 N6 106.5(12)
N5 C1 H1A 126.7
N6 C1 H1A 126.7
N6 C2 C3 104.7(11)
N6 C2 H2A 127.6
C3 C2 H2A 127.6
C2 C3 N5 110.8(12)
C2 C3 H3A 124.6
N5 C3 H3A 124.6
N6 C4 C5 109.0(11)
N6 C4 H4A 109.9
C5 C4 H4A 109.9
N6 C4 H4B 109.9
C5 C4 H4B 109.9
H4A C4 H4B 108.3
C4 C5 H5A 109.5
C4 C5 H5B 109.5
H5A C5 H5B 109.5
C4 C5 H5C 109.5
H5A C5 H5C 109.5
H5B C5 H5C 109.5
C7 C6 C11 119.4(10)
C7 C6 C(M1 120.5(9)
C11 C6 C(M1 120.1(9)
C6 C7 C8 121.9(10)
C6 C7 N7 117.4(9)
C8 C7 N7 120.7(11)
C9 C8 C7 118.5(11)
C9 C8 H8B 120.8
C7 C8 H8B 120.8
C8 C9 C10 121.1(11)
C8 C9 H9B 119.4
C10 C9 H9B 119.4
C11 C10 C9 119.1(11)
C11 C10 H10B 120.5
C9 C10 H10B 120.5
C10 C11 C6 120.1(11)
C10 C11 H11A 119.9
C6 C11 H11A 119.9
O3 C12 N7 123.9(10)
O3 C12 C13 120.3(11)
N7 C12 C13 115.8(10)
C12 C13 C16 116.4(10)
C12 C13 C15 110.5(9)
C16 C13 C15 110.7(11)
C12 C13 C14 105.7(10)
C16 C13 C14 108.0(10)
C15 C13 C14 104.8(10)
C13 C14 H14A 109.5
C13 C14 H14B 109.5
H14A C14 H14B 109.5
C13 C14 H14C 109.5
H14A C14 H14C 109.5
H14B C14 H14C 109.5
C13 C15 H15A 109.5
C13 C15 H15B 109.5
H15A C15 H15B 109.5
C13 C15 H15C 109.5
H15A C15 H15C 109.5
H15B C15 H15C 109.5
C13 C16 H16A 109.5
C13 C16 H16B 109.5
H16A C16 H16B 109.5
C13 C16 H16C 109.5
H16A C16 H16C 109.5
H16B C16 H16C 109.5
C22 C17 C18 117.1(9)
C22 C17 C(M2 120.7(10)
C18 C17 C(M2 122.1(9)
C19 C18 N8 124.1(11)
C19 C18 C17 119.0(11)
N8 C18 C17 116.8(9)
C20 C19 C18 120.8(12)
C20 C19 H19A 119.6
C18 C19 H19A 119.6
C21 C20 C19 120.2(10)
C21 C20 H20A 119.9
C19 C20 H20A 119.9
C22 C21 C20 121.1(12)
C22 C21 H21A 119.4
C20 C21 H21A 119.4
C21 C22 C17 121.8(11)
C21 C22 H22A 119.1
C17 C22 H22A 119.1
O4 C23 N8 121.7(11)
O4 C23 C24 122.2(11)
N8 C23 C24 116.2(10)
C27 C24 C23 109.5(11)
C27 C24 C25 111.2(12)
C23 C24 C25 108.2(10)
C27 C24 C26 113.3(11)
C23 C24 C26 108.0(10)
C25 C24 C26 106.3(11)
C24 C25 H25A 109.5
C24 C25 H25B 109.5
H25A C25 H25B 109.5
C24 C25 H25C 109.5
H25A C25 H25C 109.5
H25B C25 H25C 109.5
C24 C26 H26A 109.5
C24 C26 H26B 109.5
H26A C26 H26B 109.5
C24 C26 H26C 109.5
H26A C26 H26C 109.5
H26B C26 H26C 109.5
C24 C27 H27A 109.5
C24 C27 H27B 109.5
H27A C27 H27B 109.5
C24 C27 H27C 109.5
H27A C27 H27C 109.5
H27B C27 H27C 109.5
C33 C28 C29 118.3(10)
C33 C28 C(M3 120.3(10)
C29 C28 C(M3 121.4(10)
C30 C29 C28 121.2(11)
C30 C29 N9 124.4(9)
C28 C29 N9 114.4(10)
C29 C30 C31 120.2(11)
C29 C30 H30A 119.9
C31 C30 H30A 119.9
C30 C31 C32 120.4(11)
C30 C31 H31A 119.8
C32 C31 H31A 119.8
C31 C32 C33 119.3(10)
C31 C32 H32A 120.4
C33 C32 H32A 120.4
C28 C33 C32 120.7(10)
C28 C33 H33A 119.7
C32 C33 H33A 119.7
O5 C34 N9 123.3(11)
O5 C34 C35 121.5(10)
N9 C34 C35 115.1(10)
C36 C35 C38 109.9(9)
C36 C35 C37 112.0(9)
C38 C35 C37 108.7(9)
C36 C35 C34 107.8(8)
C38 C35 C34 113.1(9)
C37 C35 C34 105.2(9)
C35 C36 H36A 109.5
C35 C36 H36B 109.5
H36A C36 H36B 109.5
C35 C36 H36C 109.5
H36A C36 H36C 109.5
H36B C36 H36C 109.5
C35 C37 H37A 109.5
C35 C37 H37B 109.5
H37A C37 H37B 109.5
C35 C37 H37C 109.5
H37A C37 H37C 109.5
H37B C37 H37C 109.5
C35 C38 H38A 109.5
C35 C38 H38B 109.5
H38A C38 H38B 109.5
C35 C38 H38C 109.5
H38A C38 H38C 109.5
H38B C38 H38C 109.5
C44 C39 C40 117.6(10)
C44 C39 C(M4 118.8(9)
C40 C39 C(M4 123.6(10)
C41 C40 C39 121.4(11)
C41 C40 N10 121.2(10)
C39 C40 N10 117.3(10)
C42 C41 C40 119.4(11)
C42 C41 H41A 120.3
C40 C41 H41A 120.3
C41 C42 C43 122.6(10)
C41 C42 H42A 118.7
C43 C42 H42A 118.7
C42 C43 C44 116.9(11)
C42 C43 H43A 121.5
C44 C43 H43A 121.5
C39 C44 C43 121.9(11)
C39 C44 H44A 119.0
C43 C44 H44A 119.0
O6 C45 N10 121.8(11)
O6 C45 C46 122.3(11)
N10 C45 C46 115.9(10)
C47 C46 C45 105.8(10)
C47 C46 C49 112.6(10)
C45 C46 C49 115.6(10)
C47 C46 C48 108.3(10)
C45 C46 C48 106.1(9)
C49 C46 C48 108.1(11)
C46 C47 H47A 109.5
C46 C47 H47B 109.5
H47A C47 H47B 109.5
C46 C47 H47C 109.5
H47A C47 H47C 109.5
H47B C47 H47C 109.5
C46 C48 H48A 109.5
C46 C48 H48B 109.5
H48A C48 H48B 109.5
C46 C48 H48C 109.5
H48A C48 H48C 109.5
H48B C48 H48C 109.5
C46 C49 H49A 109.5
C46 C49 H49B 109.5
H49A C49 H49B 109.5
C46 C49 H49C 109.5
H49A C49 H49C 109.5
H49B C49 H49C 109.5
C6S C1S C2S 121.8(17)
C6S C1S H1SA 119.1
C2S C1S H1SA 119.1
C1S C2S C3S 117.7(15)
C1S C2S H2SA 121.1
C3S C2S H2SA 121.1
C4S C3S C2S 120.7(12)
C4S C3S H3SA 119.7
C2S C3S H3SA 119.7
C3S C4S C5S 121.3(15)
C3S C4S H4SA 119.4
C5S C4S H4SA 119.4
C6S C5S C4S 118.2(14)
C6S C5S H5SA 120.9
C4S C5S H5SA 120.9
C1S C6S C5S 120.3(13)
C1S C6S H6SA 119.9
C5S C6S H6SA 119.9

loop_
_geom_bond_atom_site_label_1
_geom_bond_atom_site_label_2
_geom_bond_distance
Co1 O1 1.929(6)
Co1 N2 1.973(8)
Co1 N1 1.975(8)
Co1 N3 1.989(8)
Co1 N4 1.990(8)
Co1 N5 2.029(6)
O1 O2B 1.02(4)
O1 O2A 1.233(13)
O3 C12 1.202(13)
O4 C23 1.227(14)
O5 C34 1.228(14)
O6 C45 1.199(14)
N1 C(A2 1.393(13)
N1 C(A1 1.396(11)
N2 C(A3 1.382(13)
N2 C(A4 1.385(12)
N3 C(A6 1.357(12)
N3 C(A5 1.366(12)
N4 C(A7 1.377(12)
N4 C(A8 1.387(12)
N5 C1 1.307(15)
N5 C3 1.399(15)
N6 C2 1.292(16)
N6 C1 1.397(15)
N6 C4 1.495(15)
N7 C12 1.356(15)
N7 C7 1.413(14)
N7 H7A 0.8800
N8 C23 1.362(15)
N8 C18 1.397(15)
N8 H8A 0.8800
N9 C34 1.351(14)
N9 C29 1.454(15)
N9 H9A 0.8800
N10 C45 1.383(15)
N10 C40 1.412(14)
N10 H10A 0.8800
C(A1 C(B1 1.391(13)
C(A1 C(M4 1.398(13)
C(A2 C(M1 1.389(13)
C(A2 C(B2 1.439(13)
C(A3 C(M1 1.370(14)
C(A3 C(B3 1.432(13)
C(A4 C(M2 1.368(13)
C(A4 C(B4 1.459(14)
C(A5 C(M2 1.411(14)
C(A5 C(B5 1.458(14)
C(A6 C(M3 1.390(13)
C(A6 C(B6 1.426(13)
C(A7 C(M3 1.408(13)
C(A7 C(B7 1.429(14)
C(A8 C(M4 1.389(14)
C(A8 C(B8 1.443(13)
C(B1 C(B2 1.339(13)
C(B1 H(BA 0.9500
C(B2 H(BB 0.9500
C(B3 C(B4 1.359(14)
C(B3 H(BC 0.9500
C(B4 H(BD 0.9500
C(B5 C(B6 1.359(13)
C(B5 H(BE 0.9500
C(B6 H(BG 0.9500
C(B7 C(B8 1.324(14)
C(B7 H(BI 0.9500
C(B8 H(BJ 0.9500
C(M1 C6 1.507(14)
C(M2 C17 1.496(13)
C(M3 C28 1.494(15)
C(M4 C39 1.462(14)
C1 H1A 0.9500
C2 C3 1.343(15)
C2 H2A 0.9500
C3 H3A 0.9500
C4 C5 1.558(17)
C4 H4A 0.9900
C4 H4B 0.9900
C5 H5A 0.9800
C5 H5B 0.9800
C5 H5C 0.9800
C6 C7 1.372(15)
C6 C11 1.403(15)
C7 C8 1.390(15)
C8 C9 1.382(16)
C8 H8B 0.9500
C9 C10 1.406(17)
C9 H9B 0.9500
C10 C11 1.387(16)
C10 H10B 0.9500
C11 H11A 0.9500
C12 C13 1.527(15)
C13 C16 1.529(17)
C13 C15 1.550(16)
C13 C14 1.570(17)
C14 H14A 0.9800
C14 H14B 0.9800
C14 H14C 0.9800
C15 H15A 0.9800
C15 H15B 0.9800
C15 H15C 0.9800
C16 H16A 0.9800
C16 H16B 0.9800
C16 H16C 0.9800
C17 C22 1.407(14)
C17 C18 1.428(15)
C18 C19 1.394(16)
C19 C20 1.374(18)
C19 H19A 0.9500
C20 C21 1.358(18)
C20 H20A 0.9500
C21 C22 1.347(16)
C21 H21A 0.9500
C22 H22A 0.9500
C23 C24 1.537(17)
C24 C27 1.495(19)
C24 C25 1.567(17)
C24 C26 1.567(17)
C25 H25A 0.9800
C25 H25B 0.9800
C25 H25C 0.9800
C26 H26A 0.9800
C26 H26B 0.9800
C26 H26C 0.9800
C27 H27A 0.9800
C27 H27B 0.9800
C27 H27C 0.9800
C28 C33 1.366(16)
C28 C29 1.400(15)
C29 C30 1.364(16)
C30 C31 1.371(16)
C30 H30A 0.9500
C31 C32 1.371(16)
C31 H31A 0.9500
C32 C33 1.411(16)
C32 H32A 0.9500
C33 H33A 0.9500
C34 C35 1.545(15)
C35 C36 1.494(15)
C35 C38 1.513(14)
C35 C37 1.528(15)
C36 H36A 0.9800
C36 H36B 0.9800
C36 H36C 0.9800
C37 H37A 0.9800
C37 H37B 0.9800
C37 H37C 0.9800
C38 H38A 0.9800
C38 H38B 0.9800
C38 H38C 0.9800
C39 C44 1.386(16)
C39 C40 1.407(14)
C40 C41 1.383(16)
C41 C42 1.355(17)
C41 H41A 0.9500
C42 C43 1.396(18)
C42 H42A 0.9500
C43 C44 1.416(16)
C43 H43A 0.9500
C44 H44A 0.9500
C45 C46 1.529(17)
C46 C47 1.516(16)
C46 C49 1.537(16)
C46 C48 1.568(16)
C47 H47A 0.9800
C47 H47B 0.9800
C47 H47C 0.9800
C48 H48A 0.9800
C48 H48B 0.9800
C48 H48C 0.9800
C49 H49A 0.9800
C49 H49B 0.9800
C49 H49C 0.9800
C1S C6S 1.35(2)
C1S C2S 1.395(14)
C1S H1SA 0.9500
C2S C3S 1.401(18)
C2S H2SA 0.9500
C3S C4S 1.342(18)
C3S H3SA 0.9500
C4S C5S 1.403(13)
C4S H4SA 0.9500
C5S C6S 1.391(19)
C5S H5SA 0.9500
C6S H6SA 0.9500
